data_4105724
loop_
_publ_author_name
'Animesh Das'
'Klaus Gieb'
'Yulia Krupskaya'
'Serhiy Demeshko'
'Sebastian Dechert'
'R\"udiger Klingeler'
'Vladislav Kataev'
'Bernd B\"uchner'
'Paul M\"uller'
'Franc Meyer'

_publ_contact_author_address
; Institut f\"ur Anorganische Chemie
  Georg August Universit\"at G\"ottingen
  Tammannstra\&se 4
  D-37077 G\"ottingen
  Germany
;
_publ_contact_author_email franc.meyer@chemie.uni-goettingen.de
_publ_contact_author_fax 49(551)393063
_publ_contact_author_name 'Prof. Dr. Franc Meyer'
_publ_contact_author_phone 49(551)393012
_publ_section_title
;
 A New Family of 1D Exchange Biased Heterometal Single-Molecule Magnets:
 Observation of Pronounced Quantum Tunneling Steps in the Hysteresis Loops
 of Quasi-Linear {Mn2Ni3} Clusters
;
_journal_name_full 'Journal of the American Chemical Society'
_journal_page_first 3433
_journal_page_last 3443
_journal_paper_doi 10.1021/ja108740c
_journal_volume 133
_journal_year 2011
_chemical_formula_moiety 'C11 H12 N2 O2'
_chemical_formula_sum 'C11 H12 N2 O2'
_chemical_formula_weight 204.23
_chemical_name_systematic
;
 ?
;
_space_group_IT_number 82
_symmetry_cell_setting tetragonal
_symmetry_space_group_name_Hall 'I -4'
_symmetry_space_group_name_H-M 'I -4'
_atom_sites_solution_hydrogens geom
_atom_sites_solution_primary direct
_atom_sites_solution_secondary difmap
_audit_creation_method SHELXL-97
_cell_angle_alpha 90.00
_cell_angle_beta 90.00
_cell_angle_gamma 90.00
_cell_formula_units_Z 8
_cell_length_a 18.723(3)
_cell_length_b 18.723(3)
_cell_length_c 5.7808(12)
_cell_measurement_reflns_used 6161
_cell_measurement_temperature 133(2)
_cell_measurement_theta_max 26.89
_cell_measurement_theta_min 1.54
_cell_volume 2026.5(6)
_computing_cell_refinement 'X-AREA (Stoe & Cie, 2002)'
_computing_data_collection 'X-AREA (Stoe & Cie, 2002)'
_computing_data_reduction 'X-AREA (Stoe & Cie, 2002)'
_computing_molecular_graphics 'DIAMOND (Brandenburg, 2001)'
_computing_publication_material 'SHELXL-97 (Sheldrick, 1997)'
_computing_structure_refinement 'SHELXL-97 (Sheldrick, 1997)'
_computing_structure_solution 'SHELXS-97 (Sheldrick, 1990)'
_diffrn_ambient_temperature 133(2)
_diffrn_measured_fraction_theta_full 0.999
_diffrn_measured_fraction_theta_max 0.999
_diffrn_measurement_device_type 'Stoe IPDS II'
_diffrn_measurement_method \w
_diffrn_radiation_monochromator graphite
_diffrn_radiation_source 'fine-focus sealed tube'
_diffrn_radiation_type MoK\a
_diffrn_radiation_wavelength 0.71073
_diffrn_reflns_av_R_equivalents 0.1048
_diffrn_reflns_av_sigmaI/netI 0.0496
_diffrn_reflns_limit_h_max 23
_diffrn_reflns_limit_h_min -22
_diffrn_reflns_limit_k_max 23
_diffrn_reflns_limit_k_min -23
_diffrn_reflns_limit_l_max 7
_diffrn_reflns_limit_l_min -6
_diffrn_reflns_number 6161
_diffrn_reflns_theta_full 26.89
_diffrn_reflns_theta_max 26.89
_diffrn_reflns_theta_min 1.54
_exptl_absorpt_coefficient_mu 0.094
_exptl_absorpt_correction_T_max 0.9568
_exptl_absorpt_correction_T_min 0.7731
_exptl_absorpt_correction_type numerical
_exptl_absorpt_process_details 'X-RED (Stoe & Cie, 2002)'
_exptl_crystal_colour colorless
_exptl_crystal_density_diffrn 1.339
_exptl_crystal_description needle
_exptl_crystal_F_000 864
_exptl_crystal_size_max 0.50
_exptl_crystal_size_mid 0.10
_exptl_crystal_size_min 0.10
_refine_diff_density_max 0.160
_refine_diff_density_min -0.169
_refine_diff_density_rms 0.041
_refine_ls_abs_structure_details 'Flack H D (1983), Acta Cryst. A39, 876-881'
_refine_ls_abs_structure_Flack 10(10)
_refine_ls_extinction_method none
_refine_ls_goodness_of_fit_ref 1.046
_refine_ls_hydrogen_treatment mixed
_refine_ls_matrix_type full
_refine_ls_number_parameters 144
_refine_ls_number_reflns 1207
_refine_ls_number_restraints 0
_refine_ls_restrained_S_all 1.046
_refine_ls_R_factor_all 0.0383
_refine_ls_R_factor_gt 0.0365
_refine_ls_shift/su_max 0.000
_refine_ls_shift/su_mean 0.000
_refine_ls_structure_factor_coef Fsqd
_refine_ls_weighting_details 'calc w=1/[\s^2^(Fo^2^)+(0.0468P)^2^+0.5476P] where P=(Fo^2^+2Fc^2^)/3'
_refine_ls_weighting_scheme calc
_refine_ls_wR_factor_gt 0.0905
_refine_ls_wR_factor_ref 0.0916
_reflns_number_gt 1146
_reflns_number_total 1207
_reflns_threshold_expression >2sigma(I)
_cod_data_source_file ja108740c_si_002_2.cif
_cod_data_source_block ak20-H2L
_cod_original_cell_volume 2026.6(6)
_cod_database_code 4105724

loop_
_symmetry_equiv_pos_as_xyz
'x, y, z'
'-x, -y, z'
'y, -x, -z'
'-y, x, -z'
'x+1/2, y+1/2, z+1/2'
'-x+1/2, -y+1/2, z+1/2'
'y+1/2, -x+1/2, -z+1/2'
'-y+1/2, x+1/2, -z+1/2'

loop_
_atom_site_label
_atom_site_type_symbol
_atom_site_fract_x
_atom_site_fract_y
_atom_site_fract_z
_atom_site_U_iso_or_equiv
_atom_site_adp_type
_atom_site_occupancy
_atom_site_symmetry_multiplicity
_atom_site_calc_flag
_atom_site_refinement_flags
N1 N 0.79629(8) 0.40222(8) 0.6667(3) 0.0244(4) Uani 1 1 d .
N2 N 0.83142(8) 0.34281(8) 0.5985(3) 0.0230(3) Uani 1 1 d .
O1 O 0.92146(9) 0.25497(9) 0.4039(3) 0.0385(4) Uani 1 1 d .
O2 O 0.90112(8) 0.51185(9) 0.6914(4) 0.0479(5) Uani 1 1 d .
C1 C 0.79068(10) 0.32950(10) 0.9641(4) 0.0281(4) Uani 1 1 d .
H1A H 0.7808 0.3097 1.1082 0.080 Uiso 1 1 calc R
C2 C 0.77165(10) 0.39602(11) 0.8840(4) 0.0288(4) Uani 1 1 d .
H2A H 0.7463 0.4305 0.9656 0.080 Uiso 1 1 calc R
C3 C 0.82845(9) 0.29804(9) 0.7797(3) 0.0208(4) Uani 1 1 d .
C4 C 0.86294(9) 0.22745(9) 0.7675(4) 0.0245(4) Uani 1 1 d .
C5 C 0.90751(10) 0.20961(10) 0.5803(4) 0.0293(5) Uani 1 1 d .
C6 C 0.94149(11) 0.14319(12) 0.5773(5) 0.0396(6) Uani 1 1 d .
H6 H 0.9714 0.1313 0.4549 0.080 Uiso 1 1 calc R
C7 C 0.93092(12) 0.09524(11) 0.7547(6) 0.0452(7) Uani 1 1 d .
H7 H 0.9537 0.0511 0.7502 0.080 Uiso 1 1 calc R
C8 C 0.88681(12) 0.11182(11) 0.9399(5) 0.0404(6) Uani 1 1 d .
H8 H 0.8799 0.0792 1.0590 0.080 Uiso 1 1 calc R
C9 C 0.85293(10) 0.17802(10) 0.9450(4) 0.0313(5) Uani 1 1 d .
H9 H 0.8232 0.1894 1.0685 0.080 Uiso 1 1 calc R
C10 C 0.79355(11) 0.46492(10) 0.5166(4) 0.0298(4) Uani 1 1 d .
H10A H 0.7630 0.5008 0.5859 0.080 Uiso 1 1 calc R
H10B H 0.7731 0.4517 0.3685 0.080 Uiso 1 1 calc R
C11 C 0.86715(13) 0.49577(11) 0.4793(5) 0.0392(5) Uani 1 1 d .
H11A H 0.8960 0.4618 0.3939 0.080 Uiso 1 1 calc R
H11B H 0.8634 0.5389 0.3874 0.080 Uiso 1 1 calc R
H1 H 0.8942(18) 0.2971(18) 0.417(8) 0.070(10) Uiso 1 1 d .
H2 H 0.9208(16) 0.4676(18) 0.742(7) 0.059(9) Uiso 1 1 d .

loop_
_atom_site_aniso_label
_atom_site_aniso_U_11
_atom_site_aniso_U_22
_atom_site_aniso_U_33
_atom_site_aniso_U_23
_atom_site_aniso_U_13
_atom_site_aniso_U_12
N1 0.0278(7) 0.0201(7) 0.0253(8) -0.0010(7) -0.0013(7) 0.0024(6)
N2 0.0240(7) 0.0212(7) 0.0239(7) -0.0023(6) -0.0006(6) -0.0008(6)
O1 0.0386(8) 0.0393(8) 0.0376(9) -0.0075(7) 0.0155(7) 0.0034(6)
O2 0.0405(8) 0.0284(7) 0.0749(14) 0.0022(9) -0.0213(9) -0.0015(7)
C1 0.0288(9) 0.0303(9) 0.0252(10) 0.0032(8) 0.0051(8) 0.0014(7)
C2 0.0314(9) 0.0293(9) 0.0257(10) -0.0047(8) 0.0008(8) 0.0073(7)
C3 0.0170(7) 0.0223(8) 0.0232(9) -0.0002(7) -0.0015(7) -0.0031(6)
C4 0.0178(7) 0.0219(8) 0.0338(10) -0.0040(8) -0.0049(7) -0.0026(6)
C5 0.0218(8) 0.0280(9) 0.0382(12) -0.0097(9) -0.0014(8) -0.0013(6)
C6 0.0275(9) 0.0352(11) 0.0561(15) -0.0208(11) -0.0057(10) 0.0048(8)
C7 0.0311(10) 0.0245(9) 0.080(2) -0.0117(11) -0.0223(12) 0.0055(8)
C8 0.0343(10) 0.0259(9) 0.0609(16) 0.0069(11) -0.0188(11) -0.0019(8)
C9 0.0267(9) 0.0261(9) 0.0410(12) 0.0045(9) -0.0078(9) -0.0040(7)
C10 0.0388(10) 0.0220(8) 0.0286(10) 0.0014(8) -0.0070(9) 0.0016(7)
C11 0.0428(11) 0.0261(9) 0.0486(14) 0.0104(10) 0.0000(11) -0.0007(8)

loop_
_atom_type_symbol
_atom_type_description
_atom_type_scat_dispersion_real
_atom_type_scat_dispersion_imag
_atom_type_scat_source
C C 0.0033 0.0000 'International Tables Vol C Tables 4.2.6.8 and 6.1.1.4'
H H 0.0000 0.0000 'International Tables Vol C Tables 4.2.6.8 and 6.1.1.4'
N N 0.0061 0.0000 'International Tables Vol C Tables 4.2.6.8 and 6.1.1.4'
O O 0.0106 0.0000 'International Tables Vol C Tables 4.2.6.8 and 6.1.1.4'

loop_
_geom_angle_atom_site_label_1
_geom_angle_atom_site_label_2
_geom_angle_atom_site_label_3
_geom_angle
C2 N1 N2 111.65(17)
C2 N1 C10 127.80(18)
N2 N1 C10 120.37(16)
C3 N2 N1 105.44(16)
C2 C1 C3 104.70(17)
N1 C2 C1 107.71(18)
N2 C3 C1 110.51(15)
N2 C3 C4 120.32(17)
C1 C3 C4 129.17(17)
C9 C4 C5 119.23(17)
C9 C4 C3 120.10(18)
C5 C4 C3 120.65(18)
O1 C5 C6 117.5(2)
O1 C5 C4 123.06(17)
C6 C5 C4 119.4(2)
C7 C6 C5 120.4(2)
C6 C7 C8 120.93(19)
C7 C8 C9 119.1(2)
C8 C9 C4 120.9(2)
N1 C10 C11 111.11(17)
O2 C11 C10 111.6(2)

loop_
_geom_bond_atom_site_label_1
_geom_bond_atom_site_label_2
_geom_bond_distance
N1 C2 1.343(3)
N1 N2 1.351(2)
N1 C10 1.461(2)
N2 C3 1.343(2)
O1 C5 1.352(3)
O2 C11 1.413(3)
C1 C2 1.376(3)
C1 C3 1.408(3)
C3 C4 1.473(2)
C4 C9 1.394(3)
C4 C5 1.407(3)
C5 C6 1.397(3)
C6 C7 1.377(4)
C7 C8 1.387(4)
C8 C9 1.393(3)
C10 C11 1.510(3)

loop_
_geom_hbond_atom_site_label_D
_geom_hbond_atom_site_label_H
_geom_hbond_atom_site_label_A
_geom_hbond_distance_DH
_geom_hbond_distance_HA
_geom_hbond_distance_DA
_geom_hbond_angle_DHA
_geom_hbond_site_symmetry_A
O1 H1 N2 0.94(3) 1.79(4) 2.610(2) 143(4) .
O2 H2 O2 0.95(3) 1.81(3) 2.723(2) 159(3) 8_646

loop_
_cod_related_entry_id
_cod_related_entry_database
_cod_related_entry_code
1 ChemSpider 30660235
